data_4122305
loop_
_publ_author_name
'Ueno, Hiroshi'
'Kawakami, Hiroki'
'Nakagawa, Koji'
'Okada, Hiroshi'
'Ikuma, Naohiko'
'Aoyagi, Shinobu'
'Kokubo, Ken'
'Matsuo, Yutaka'
'Oshima, Takumi'

_publ_section_title
;
 Kinetic study of the diels-alder reaction of li(+)@c60 with
 cyclohexadiene: greatly increased reaction rate by encapsulated li(+).
;
_journal_issue 31
_journal_name_full 'Journal of the American Chemical Society'
_journal_page_first 11162
_journal_page_last 11167
_journal_paper_doi 10.1021/ja505952y
_journal_volume 136
_journal_year 2014
_chemical_formula_sum 'C98 H20 B F24 Li'
_chemical_formula_weight 1670.89
_chemical_name_systematic
; 
 ? 
;
_space_group_IT_number 14
_symmetry_cell_setting monoclinic
_symmetry_space_group_name_Hall '-P 2yn'
_symmetry_space_group_name_H-M 'P 1 21/n 1'
_atom_sites_solution_hydrogens geom
_atom_sites_solution_primary direct
_atom_sites_solution_secondary difmap
_audit_creation_method SHELXL-97
_cell_angle_alpha 90.00
_cell_angle_beta 92.707(3)
_cell_angle_gamma 90.00
_cell_formula_units_Z 4
_cell_length_a 17.5861(4)
_cell_length_b 19.0753(4)
_cell_length_c 19.3177(8)
_cell_measurement_temperature 150
_cell_volume 6473.1(3)
_computing_cell_refinement 'RAPID-AUTO (Rigaku Corporation)'
_computing_data_collection 'RAPID-AUTO (Rigaku Corporation)'
_computing_data_reduction 'RAPID-AUTO (Rigaku Corporation)'
_computing_structure_refinement 'SHELXL-97 (Sheldrick, 1997)'
_computing_structure_solution 'SIR2004 (Burla et al., 2005)'
_diffrn_ambient_temperature 150
_diffrn_detector_area_resol_mean 10
_diffrn_measured_fraction_theta_full 0.988
_diffrn_measured_fraction_theta_max 0.988
_diffrn_measurement_device_type 'Large cylindrical imaging plate camera'
_diffrn_measurement_method 'Oscilation method'
_diffrn_radiation_monochromator 'Si 311'
_diffrn_radiation_source 'SPring-8 BL02B1 bending magnet'
_diffrn_radiation_type synchrotron
_diffrn_radiation_wavelength 0.64898
_diffrn_reflns_av_R_equivalents 0.0344
_diffrn_reflns_av_sigmaI/netI 0.06
_diffrn_reflns_limit_h_max 27
_diffrn_reflns_limit_h_min -27
_diffrn_reflns_limit_k_max 27
_diffrn_reflns_limit_k_min -29
_diffrn_reflns_limit_l_max 30
_diffrn_reflns_limit_l_min -30
_diffrn_reflns_number 26784
_diffrn_reflns_theta_full 31.00
_diffrn_reflns_theta_max 31.00
_diffrn_reflns_theta_min 1.37
_exptl_absorpt_coefficient_mu 0.147
_exptl_absorpt_correction_type none
_exptl_crystal_colour black
_exptl_crystal_density_diffrn 1.715
_exptl_crystal_density_method 'not measured'
_exptl_crystal_F_000 3328
_exptl_crystal_size_max 0.5
_exptl_crystal_size_mid 0.1
_exptl_crystal_size_min 0.05
_refine_diff_density_max 0.526
_refine_diff_density_min -0.382
_refine_diff_density_rms 0.047
_refine_ls_extinction_method none
_refine_ls_goodness_of_fit_ref 0.817
_refine_ls_hydrogen_treatment constr
_refine_ls_matrix_type full
_refine_ls_number_parameters 1478
_refine_ls_number_reflns 15394
_refine_ls_number_restraints 3136
_refine_ls_restrained_S_all 0.854
_refine_ls_R_factor_all 0.0581
_refine_ls_R_factor_gt 0.0515
_refine_ls_shift/su_max 0.001
_refine_ls_shift/su_mean 0.000
_refine_ls_structure_factor_coef Fsqd
_refine_ls_weighting_details 'calc w=1/[\s^2^(Fo^2^)+(0.1000P)^2^+0.0000P] where P=(Fo^2^+2Fc^2^)/3'
_refine_ls_weighting_scheme calc
_refine_ls_wR_factor_gt 0.1356
_refine_ls_wR_factor_ref 0.1447
_reflns_number_gt 11961
_reflns_number_total 26784
_reflns_threshold_expression >2sigma(I)
_cod_data_source_file ja505952y_si_002.cif
_cod_data_source_block Li@C60(C6H8)TFPB_150K
_cod_depositor_comments 'Adding full bibliography for 4122305.cif.'
_cod_original_sg_symbol_H-M 'P 21/n'
_cod_database_code 4122305

loop_
_symmetry_equiv_pos_as_xyz
'x, y, z'
'-x+1/2, y+1/2, -z+1/2'
'-x, -y, -z'
'x-1/2, -y-1/2, z-1/2'

loop_
_atom_site_label
_atom_site_type_symbol
_atom_site_fract_x
_atom_site_fract_y
_atom_site_fract_z
_atom_site_U_iso_or_equiv
_atom_site_adp_type
_atom_site_occupancy
_atom_site_symmetry_multiplicity
_atom_site_calc_flag
_atom_site_refinement_flags
B1 B 0.81693(11) 0.21263(9) 0.19924(10) 0.0249(3) Uani 1 1 d .
C01 C 0.81561(10) 0.27497(8) 0.25725(9) 0.0247(3) Uani 1 1 d .
C02 C 0.74953(10) 0.30443(9) 0.28221(10) 0.0302(4) Uani 1 1 d .
H02 H 0.7025 0.2908 0.2627 0.036 Uiso 1 1 calc R
C03 C 0.75213(11) 0.35378(11) 0.33560(11) 0.0360(4) Uani 1 1 d D
C04 C 0.82071(11) 0.37589(10) 0.36645(10) 0.0345(4) Uani 1 1 d .
H04 H 0.8222 0.4090 0.4018 0.041 Uiso 1 1 calc R
C05 C 0.88699(10) 0.34702(9) 0.34298(9) 0.0282(3) Uani 1 1 d .
C06 C 0.88442(10) 0.29752(9) 0.29007(9) 0.0264(3) Uani 1 1 d .
H06 H 0.9299 0.2786 0.2759 0.032 Uiso 1 1 calc R
C07 C 0.88922(10) 0.22105(9) 0.14920(9) 0.0259(3) Uani 1 1 d .
C08 C 0.92093(10) 0.28595(9) 0.13206(9) 0.0277(3) Uani 1 1 d .
H08 H 0.9037 0.3263 0.1533 0.033 Uiso 1 1 calc R
C09 C 0.97742(10) 0.29176(9) 0.08428(10) 0.0296(4) Uani 1 1 d .
C10 C 1.00405(11) 0.23321(10) 0.05020(10) 0.0325(4) Uani 1 1 d .
H10 H 1.0417 0.2372 0.0182 0.039 Uiso 1 1 calc R
C11 C 0.97266(11) 0.16857(10) 0.06547(10) 0.0320(4) Uani 1 1 d .
C12 C 0.91699(10) 0.16285(9) 0.11398(10) 0.0300(4) Uani 1 1 d .
H12 H 0.8975 0.1187 0.1234 0.036 Uiso 1 1 calc R
C13 C 0.82289(10) 0.13961(8) 0.24381(9) 0.0256(3) Uani 1 1 d .
C14 C 0.89355(10) 0.11407(9) 0.26920(10) 0.0297(4) Uani 1 1 d .
H14 H 0.9374 0.1381 0.2583 0.036 Uiso 1 1 calc R
C15 C 0.90056(11) 0.05433(9) 0.31000(11) 0.0348(4) Uani 1 1 d D
C16 C 0.83661(11) 0.01647(9) 0.32700(11) 0.0345(4) Uani 1 1 d .
H16 H 0.8412 -0.0241 0.3536 0.041 Uiso 1 1 calc R
C17 C 0.76560(10) 0.04080(9) 0.30315(10) 0.0298(4) Uani 1 1 d .
C18 C 0.75920(10) 0.10156(9) 0.26301(9) 0.0277(3) Uani 1 1 d .
H18 H 0.7110 0.1173 0.2485 0.033 Uiso 1 1 calc R
C19 C 0.74514(9) 0.21240(8) 0.14225(9) 0.0240(3) Uani 1 1 d .
C20 C 0.72398(10) 0.15047(9) 0.10643(9) 0.0263(3) Uani 1 1 d .
H20 H 0.7441 0.1080 0.1221 0.032 Uiso 1 1 calc R
C21 C 0.67419(10) 0.15073(8) 0.04865(9) 0.0262(3) Uani 1 1 d D
C22 C 0.64100(10) 0.21263(9) 0.02392(9) 0.0259(3) Uani 1 1 d .
H22 H 0.6070 0.2127 -0.0145 0.031 Uiso 1 1 calc R
C23 C 0.66039(9) 0.27435(8) 0.05863(9) 0.0242(3) Uani 1 1 d .
C24 C 0.71129(10) 0.27412(8) 0.11652(9) 0.0247(3) Uani 1 1 d .
H24 H 0.7230 0.3163 0.1386 0.030 Uiso 1 1 calc R
C25A C 0.67806(17) 0.3785(2) 0.36271(17) 0.0596(11) Uani 0.855(4) 1 d PD
F01A F 0.64149(13) 0.32807(13) 0.39509(14) 0.1051(11) Uani 0.855(4) 1 d PD
F02A F 0.62921(14) 0.39959(17) 0.31104(15) 0.0927(10) Uani 0.855(4) 1 d PD
F03A F 0.68659(11) 0.43017(15) 0.40813(16) 0.1030(13) Uani 0.855(4) 1 d PD
C25B C 0.6867(6) 0.3964(5) 0.3579(7) 0.055(7) Uiso 0.145(4) 1 d PD
F01B F 0.6825(9) 0.3857(8) 0.4251(6) 0.099(6) Uiso 0.145(4) 1 d PD
F02B F 0.6217(8) 0.3725(6) 0.3295(7) 0.053(4) Uiso 0.145(4) 1 d PD
F03B F 0.6867(6) 0.4649(5) 0.3484(6) 0.064(4) Uiso 0.145(4) 1 d PD
C26 C 0.96249(12) 0.36693(11) 0.37568(11) 0.0370(4) Uani 1 1 d .
F04 F 0.99267(10) 0.31593(10) 0.41411(11) 0.0925(7) Uani 1 1 d .
F05 F 1.01465(9) 0.38007(10) 0.32983(8) 0.0720(5) Uani 1 1 d .
F06 F 0.96101(10) 0.42246(12) 0.41512(13) 0.1129(9) Uani 1 1 d .
C27 C 1.00941(12) 0.36313(11) 0.07136(11) 0.0381(4) Uani 1 1 d .
F07 F 1.05933(8) 0.36376(8) 0.02094(8) 0.0572(4) Uani 1 1 d .
F08 F 1.04709(10) 0.38908(8) 0.12721(8) 0.0646(4) Uani 1 1 d .
F09 F 0.95597(9) 0.40957(7) 0.05245(10) 0.0672(5) Uani 1 1 d .
C28 C 0.99649(12) 0.10271(11) 0.02994(11) 0.0421(5) Uani 1 1 d D
F10A F 1.05015(14) 0.11357(10) -0.01376(13) 0.0994(10) Uani 0.918(3) 1 d PD
F11A F 1.02419(13) 0.05618(9) 0.07535(10) 0.0774(7) Uani 0.918(3) 1 d PD
F12A F 0.93929(11) 0.07285(10) -0.00417(12) 0.0848(8) Uani 0.918(3) 1 d PD
F10B F 0.9854(9) 0.1002(8) -0.0394(4) 0.055(5) Uiso 0.082(3) 1 d PD
F11B F 1.0699(4) 0.0834(9) 0.0400(9) 0.058(6) Uiso 0.082(3) 1 d PD
F12B F 0.9604(8) 0.0430(6) 0.0496(8) 0.048(5) Uiso 0.082(3) 1 d PD
C29A C 0.9812(2) 0.0312(2) 0.3287(2) 0.0398(10) Uani 0.624(5) 1 d PDU
F13A F 1.0207(4) 0.0822(2) 0.3614(3) 0.0581(11) Uani 0.624(5) 1 d PDU
F14A F 1.02275(14) 0.01291(18) 0.27497(17) 0.0706(10) Uani 0.624(5) 1 d PDU
F15A F 0.98379(14) -0.02294(18) 0.3715(3) 0.0815(14) Uani 0.624(5) 1 d PDU
C29B C 0.9728(4) 0.0319(4) 0.3478(4) 0.0532(19) Uani 0.376(5) 1 d PDU
F13B F 1.0259(6) 0.0813(3) 0.3458(4) 0.064(2) Uani 0.376(5) 1 d PDU
F14B F 0.9986(3) -0.0232(3) 0.3146(3) 0.0817(18) Uani 0.376(5) 1 d PDU
F15B F 0.9698(2) 0.0123(3) 0.4138(2) 0.0566(13) Uani 0.376(5) 1 d PDU
C30 C 0.69476(12) 0.00222(10) 0.32058(12) 0.0389(4) Uani 1 1 d .
F16 F 0.70785(9) -0.05928(8) 0.34930(13) 0.0977(8) Uani 1 1 d .
F17 F 0.64797(9) -0.00893(10) 0.26514(9) 0.0738(5) Uani 1 1 d .
F18 F 0.65142(9) 0.03817(9) 0.36258(9) 0.0677(5) Uani 1 1 d .
C31A C 0.65486(17) 0.08336(13) 0.01157(14) 0.0290(6) Uani 0.754(7) 1 d PDU
F19A F 0.7036(2) 0.03256(13) 0.02573(19) 0.0695(11) Uani 0.754(7) 1 d PDU
F20A F 0.5870(2) 0.05735(16) 0.02767(17) 0.0699(10) Uani 0.754(7) 1 d PDU
F21A F 0.6490(2) 0.0915(2) -0.05677(15) 0.0613(9) Uani 0.754(7) 1 d PDU
C31B C 0.6641(5) 0.0838(4) 0.0099(5) 0.062(2) Uani 0.246(7) 1 d PDU
F19B F 0.7287(4) 0.0549(5) -0.0074(6) 0.066(2) Uani 0.246(7) 1 d PDU
F20B F 0.6289(7) 0.0372(4) 0.0471(4) 0.069(2) Uani 0.246(7) 1 d PDU
F21B F 0.6225(6) 0.0898(7) -0.0485(5) 0.068(3) Uani 0.246(7) 1 d PDU
C32 C 0.62685(11) 0.34246(9) 0.03476(10) 0.0310(4) Uani 1 1 d .
F22 F 0.58290(10) 0.33714(7) -0.02291(8) 0.0644(5) Uani 1 1 d .
F23 F 0.58431(8) 0.37140(6) 0.08297(8) 0.0519(4) Uani 1 1 d .
F24 F 0.67954(7) 0.39074(6) 0.02275(7) 0.0476(3) Uani 1 1 d .
C161 C 0.2540(3) 0.3789(2) 0.0314(2) 0.0432(10) Uani 0.5079(12) 1 d PDU
H161 H 0.2061 0.3998 0.0452 0.052 Uiso 0.5079(12) 1 d PR
C162 C 0.2427(3) 0.3420(2) -0.0370(3) 0.0482(10) Uani 0.5079(12) 1 d PDU
H162 H 0.1959 0.3362 -0.0606 0.058 Uiso 0.5079(12) 1 d PR
C163 C 0.3127(6) 0.3167(8) -0.0596(5) 0.0422(15) Uani 0.5079(12) 1 d PDU
H163 H 0.3171 0.2957 -0.1027 0.051 Uiso 0.5079(12) 1 d PR
C164 C 0.3783(3) 0.3261(2) -0.0093(2) 0.0398(9) Uani 0.5079(12) 1 d PDU
H164 H 0.4249 0.3066 -0.0274 0.048 Uiso 0.5079(12) 1 d PR
C165 C 0.3859(3) 0.4041(2) 0.0030(3) 0.0476(10) Uani 0.5079(12) 1 d PDU
H16A H 0.4255 0.4122 0.0387 0.057 Uiso 0.5079(12) 1 d PR
H16B H 0.4011 0.4268 -0.0391 0.057 Uiso 0.5079(12) 1 d PR
C166 C 0.3131(5) 0.4359(4) 0.0282(9) 0.0478(17) Uani 0.5079(12) 1 d PDU
H16C H 0.2955 0.4706 -0.0056 0.057 Uiso 0.5079(12) 1 d PR
H16D H 0.3217 0.4593 0.0725 0.057 Uiso 0.5079(12) 1 d PR
C261 C 0.2490(3) 0.3336(2) 0.0040(2) 0.0423(9) Uani 0.4921(12) 1 d PDU
H261 H 0.1971 0.3173 -0.0079 0.051 Uiso 0.4921(12) 1 d PR
C262 C 0.2996(6) 0.3143(9) -0.0527(5) 0.047(2) Uani 0.4921(12) 1 d PDU
H262 H 0.2844 0.2891 -0.0922 0.056 Uiso 0.4921(12) 1 d PR
C263 C 0.3737(3) 0.3391(2) -0.0386(2) 0.0414(10) Uani 0.4921(12) 1 d PDU
H263 H 0.4125 0.3333 -0.0692 0.050 Uiso 0.4921(12) 1 d PR
C264 C 0.3860(3) 0.3751(2) 0.0296(2) 0.0390(9) Uani 0.4921(12) 1 d PDU
H264 H 0.4390 0.3902 0.0365 0.047 Uiso 0.4921(12) 1 d PR
C265 C 0.3326(5) 0.4363(4) 0.0294(9) 0.0460(17) Uani 0.4921(12) 1 d PDU
H26A H 0.3456 0.4713 -0.0046 0.055 Uiso 0.4921(12) 1 d PR
H26B H 0.3378 0.4576 0.0750 0.055 Uiso 0.4921(12) 1 d PR
C266 C 0.2494(3) 0.4122(3) 0.0182(3) 0.0481(11) Uani 0.4921(12) 1 d PDU
H26C H 0.2196 0.4217 0.0581 0.058 Uiso 0.4921(12) 1 d PR
H26D H 0.2268 0.4371 -0.0214 0.058 Uiso 0.4921(12) 1 d PR
C114 C 0.2838(2) 0.32395(19) 0.0876(2) 0.0319(8) Uani 0.5079(12) 1 d PDU
C115 C 0.3602(2) 0.29033(18) 0.06183(18) 0.0303(7) Uani 0.5079(12) 1 d PDU
C214 C 0.2803(2) 0.2950(2) 0.0718(2) 0.0313(8) Uani 0.4921(12) 1 d PDU
C215 C 0.3651(2) 0.32195(17) 0.08821(18) 0.0295(7) Uani 0.4921(12) 1 d PDU
C101 C 0.36599(6) 0.37144(4) 0.27090(6) 0.0384(10) Uani 0.5079(12) 1 d PGU
C102 C 0.43867(6) 0.34106(5) 0.29379(5) 0.0391(10) Uani 0.5079(12) 1 d PGU
C103 C 0.30140(7) 0.35808(4) 0.30754(5) 0.0397(10) Uani 0.5079(12) 1 d PGU
C104 C 0.44361(6) 0.29863(6) 0.35234(5) 0.0432(11) Uani 0.5079(12) 1 d PGU
C105 C 0.48908(5) 0.23507(6) 0.35237(5) 0.0463(11) Uani 0.5079(12) 1 d PGU
C106 C 0.47896(5) 0.32178(5) 0.23264(6) 0.0408(10) Uani 0.5079(12) 1 d PGU
C107 C 0.52247(4) 0.26092(6) 0.23268(6) 0.0465(10) Uani 0.5079(12) 1 d PGU
C108 C 0.52760(4) 0.21658(6) 0.29391(6) 0.0492(10) Uani 0.5079(12) 1 d PGU
C109 C 0.22486(6) 0.34311(5) 0.19852(6) 0.0422(10) Uani 0.5079(12) 1 d PGU
C110 C 0.29236(6) 0.35703(4) 0.16023(5) 0.0344(8) Uani 0.5079(12) 1 d PGDU
C111 C 0.22929(6) 0.34360(5) 0.27056(6) 0.0448(11) Uani 0.5079(12) 1 d PGU
C112 C 0.36139(6) 0.37093(4) 0.19563(6) 0.0337(8) Uani 0.5079(12) 1 d PGU
C113 C 0.43119(6) 0.34020(5) 0.17200(5) 0.0358(9) Uani 0.5079(12) 1 d PGU
C116 C 0.42897(6) 0.29696(5) 0.11394(5) 0.0338(8) Uani 0.5079(12) 1 d PGDU
C117 C 0.14771(4) 0.23884(6) 0.27353(6) 0.0527(11) Uani 0.5079(12) 1 d PGU
C118 C 0.14310(4) 0.23827(6) 0.19826(6) 0.0506(14) Uani 0.5079(12) 1 d PGU
C119 C 0.18984(5) 0.29032(6) 0.30887(6) 0.0500(10) Uani 0.5079(12) 1 d PGU
C120 C 0.18081(5) 0.28926(6) 0.16156(6) 0.0424(9) Uani 0.5079(12) 1 d PGU
C121 C 0.22109(5) 0.26998(6) 0.10042(5) 0.0368(8) Uani 0.5079(12) 1 d PGDU
C122 C 0.14394(4) 0.16570(6) 0.17543(6) 0.0526(11) Uani 0.5079(12) 1 d PGU
C123 C 0.18247(5) 0.14721(6) 0.11697(5) 0.0495(12) Uani 0.5079(12) 1 d PGU
C124 C 0.22191(6) 0.20050(6) 0.07860(5) 0.0387(10) Uani 0.5079(12) 1 d PGU
C125 C 0.24121(6) 0.20273(6) 0.39227(5) 0.0463(11) Uani 0.5079(12) 1 d PGU
C126 C 0.19716(6) 0.14893(6) 0.35532(5) 0.0522(10) Uani 0.5079(12) 1 d PGU
C127 C 0.23761(6) 0.27184(6) 0.36957(5) 0.0458(11) Uani 0.5079(12) 1 d PGU
C128 C 0.15143(5) 0.16656(6) 0.29727(6) 0.0553(13) Uani 0.5079(12) 1 d PGU
C129 C 0.14914(5) 0.12136(6) 0.23665(6) 0.0558(12) Uani 0.5079(12) 1 d PGU
C130 C 0.24263(7) 0.08532(6) 0.35539(5) 0.0515(11) Uani 0.5079(12) 1 d PGU
C131 C 0.24041(7) 0.04208(5) 0.29739(6) 0.0549(12) Uani 0.5079(12) 1 d PGU
C132 C 0.19259(6) 0.06049(5) 0.23669(6) 0.0571(13) Uani 0.5079(12) 1 d PGU
C133 C 0.37610(7) 0.28467(6) 0.39062(4) 0.0416(10) Uani 0.5079(12) 1 d PGU
C134 C 0.37982(7) 0.21245(6) 0.41437(4) 0.0431(10) Uani 0.5079(12) 1 d PGU
C135 C 0.30659(7) 0.31373(5) 0.36877(5) 0.0442(11) Uani 0.5079(12) 1 d PGU
C136 C 0.31383(7) 0.17235(6) 0.41516(4) 0.0449(10) Uani 0.5079(12) 1 d PGU
C137 C 0.31474(7) 0.09979(6) 0.39238(5) 0.0467(10) Uani 0.5079(12) 1 d PGU
C138 C 0.44964(6) 0.18178(6) 0.39073(4) 0.0462(11) Uani 0.5079(12) 1 d PGU
C139 C 0.45051(6) 0.11235(6) 0.36892(5) 0.0501(10) Uani 0.5079(12) 1 d PGU
C140 C 0.38154(7) 0.07046(5) 0.36977(5) 0.0499(12) Uani 0.5079(12) 1 d PGU
C141 C 0.30557(7) 0.01084(4) 0.19849(6) 0.0546(13) Uani 0.5079(12) 1 d PGU
C142 C 0.31022(7) 0.01135(4) 0.27376(6) 0.0550(12) Uani 0.5079(12) 1 d PGU
C143 C 0.37925(7) 0.02525(4) 0.30916(6) 0.0533(11) Uani 0.5079(12) 1 d PGU
C144 C 0.37014(7) 0.02420(4) 0.16179(6) 0.0526(12) Uani 0.5079(12) 1 d PGU
C145 C 0.29543(7) 0.09757(5) 0.07872(5) 0.0436(11) Uani 0.5079(12) 1 d PGU
C146 C 0.22793(6) 0.08360(5) 0.11699(5) 0.0490(12) Uani 0.5079(12) 1 d PGU
C147 C 0.23287(7) 0.04122(5) 0.17560(6) 0.0543(13) Uani 0.5079(12) 1 d PGU
C148 C 0.36497(7) 0.06854(5) 0.10062(5) 0.0476(11) Uani 0.5079(12) 1 d PGU
C149 C 0.43034(6) 0.17955(6) 0.07707(4) 0.0402(10) Uani 0.5079(12) 1 d PGU
C150 C 0.35766(6) 0.20993(6) 0.05417(4) 0.0339(8) Uani 0.5079(12) 1 d PGDU
C151 C 0.29172(6) 0.16984(6) 0.05497(4) 0.0377(9) Uani 0.5079(12) 1 d PGU
C152 C 0.43393(6) 0.11044(5) 0.09976(5) 0.0473(12) Uani 0.5079(12) 1 d PGU
C153 C 0.52383(5) 0.14350(6) 0.19582(6) 0.0517(11) Uani 0.5079(12) 1 d PGU
C154 C 0.52011(4) 0.21572(6) 0.17207(6) 0.0457(13) Uani 0.5079(12) 1 d PGU
C155 C 0.47438(5) 0.23340(6) 0.11403(5) 0.0377(8) Uani 0.5079(12) 1 d PGU
C156 C 0.48169(6) 0.09202(5) 0.16042(6) 0.0524(10) Uani 0.5079(12) 1 d PGU
C157 C 0.44674(7) 0.03922(5) 0.27083(6) 0.0551(12) Uani 0.5079(12) 1 d PGU
C158 C 0.49080(6) 0.09302(6) 0.30777(6) 0.0540(11) Uani 0.5079(12) 1 d PGU
C159 C 0.52850(5) 0.14401(6) 0.27107(6) 0.0555(15) Uani 0.5079(12) 1 d PGU
C160 C 0.44231(7) 0.03873(5) 0.19877(6) 0.0540(13) Uani 0.5079(12) 1 d PGU
C201 C 0.21066(6) 0.32944(5) 0.25569(6) 0.0491(12) Uani 0.4921(12) 1 d PGU
C202 C 0.26740(7) 0.34376(5) 0.31094(6) 0.0463(11) Uani 0.4921(12) 1 d PGU
C203 C 0.16255(5) 0.27194(6) 0.26028(6) 0.0524(12) Uani 0.4921(12) 1 d PGU
C204 C 0.27363(7) 0.29992(6) 0.36844(5) 0.0489(13) Uani 0.4921(12) 1 d PGU
C205 C 0.34834(8) 0.27990(6) 0.39725(4) 0.0510(13) Uani 0.4921(12) 1 d PGU
C206 C 0.33560(7) 0.36945(4) 0.27968(6) 0.0416(11) Uani 0.4921(12) 1 d PGU
C207 C 0.40705(7) 0.35028(4) 0.30722(6) 0.0476(12) Uani 0.4921(12) 1 d PGU
C208 C 0.41355(7) 0.30451(6) 0.36728(5) 0.0492(12) Uani 0.4921(12) 1 d PGU
C209 C 0.17712(5) 0.24487(6) 0.13696(6) 0.0435(9) Uani 0.4921(12) 1 d PGU
C210 C 0.22735(6) 0.30495(5) 0.13216(5) 0.0358(8) Uani 0.4921(12) 1 d PGDU
C211 C 0.14543(4) 0.22876(7) 0.19958(6) 0.0481(13) Uani 0.4921(12) 1 d PGU
C212 C 0.24377(6) 0.34630(5) 0.19019(6) 0.0373(10) Uani 0.4921(12) 1 d PGU
C213 C 0.32096(7) 0.37103(4) 0.20502(6) 0.0368(9) Uani 0.4921(12) 1 d PGU
C216 C 0.37844(7) 0.35333(4) 0.16117(6) 0.0337(8) Uani 0.4921(12) 1 d PGDU
C217 C 0.16910(5) 0.10303(6) 0.18114(6) 0.0557(11) Uani 0.4921(12) 1 d PGU
C218 C 0.20222(6) 0.11988(6) 0.11570(6) 0.0493(13) Uani 0.4921(12) 1 d PGU
C219 C 0.14134(4) 0.15621(7) 0.22215(7) 0.0563(12) Uani 0.4921(12) 1 d PGU
C220 C 0.20609(6) 0.18922(6) 0.09409(5) 0.0431(11) Uani 0.4921(12) 1 d PGU
C221 C 0.27428(6) 0.21491(6) 0.06282(4) 0.0347(8) Uani 0.4921(12) 1 d PGDU
C222 C 0.26626(7) 0.07312(5) 0.10706(5) 0.0491(12) Uani 0.4921(12) 1 d PGU
C223 C 0.33148(7) 0.09768(5) 0.07710(5) 0.0424(11) Uani 0.4921(12) 1 d PGU
C224 C 0.33557(7) 0.17018(6) 0.05453(4) 0.0366(9) Uani 0.4921(12) 1 d PGU
C225 C 0.19771(6) 0.09992(6) 0.32720(6) 0.0551(11) Uani 0.4921(12) 1 d PGU
C226 C 0.22667(7) 0.04433(5) 0.28432(6) 0.0549(13) Uani 0.4921(12) 1 d PGU
C227 C 0.15592(5) 0.15463(7) 0.29680(6) 0.0571(14) Uani 0.4921(12) 1 d PGU
C228 C 0.21271(7) 0.04580(5) 0.21292(6) 0.0554(14) Uani 0.4921(12) 1 d PGU
C229 C 0.27278(7) 0.02736(4) 0.16711(6) 0.0525(13) Uani 0.4921(12) 1 d PGU
C230 C 0.30139(7) 0.02425(4) 0.31317(6) 0.0513(11) Uani 0.4921(12) 1 d PGU
C231 C 0.35881(8) 0.00655(4) 0.26936(6) 0.0515(11) Uani 0.4921(12) 1 d PGU
C232 C 0.34423(8) 0.00813(4) 0.19470(6) 0.0516(12) Uani 0.4921(12) 1 d PGU
C233 C 0.22340(7) 0.23984(6) 0.37324(5) 0.0519(12) Uani 0.4921(12) 1 d PGU
C234 C 0.26701(7) 0.18266(6) 0.40503(4) 0.0485(12) Uani 0.4921(12) 1 d PGU
C235 C 0.16907(6) 0.22617(7) 0.32034(6) 0.0565(12) Uani 0.4921(12) 1 d PGU
C236 C 0.25446(7) 0.11424(6) 0.38250(5) 0.0495(11) Uani 0.4921(12) 1 d PGU
C237 C 0.31850(7) 0.06748(5) 0.37381(5) 0.0476(11) Uani 0.4921(12) 1 d PGU
C238 C 0.34420(8) 0.20739(6) 0.41987(4) 0.0475(11) Uani 0.4921(12) 1 d PGU
C239 C 0.40554(7) 0.16266(6) 0.41156(4) 0.0489(10) Uani 0.4921(12) 1 d PGU
C240 C 0.39240(7) 0.09117(6) 0.38804(5) 0.0487(12) Uani 0.4921(12) 1 d PGU
C241 C 0.46911(7) 0.04812(5) 0.21871(6) 0.0526(13) Uani 0.4921(12) 1 d PGU
C242 C 0.43600(7) 0.03128(5) 0.28420(6) 0.0515(12) Uani 0.4921(12) 1 d PGU
C243 C 0.45241(7) 0.07267(6) 0.34223(6) 0.0515(11) Uani 0.4921(12) 1 d PGU
C244 C 0.51721(5) 0.10564(6) 0.21411(6) 0.0544(12) Uani 0.4921(12) 1 d PGU
C245 C 0.45636(6) 0.13769(6) 0.10109(5) 0.0439(11) Uani 0.4921(12) 1 d PGU
C246 C 0.40613(7) 0.07761(5) 0.10589(5) 0.0467(12) Uani 0.4921(12) 1 d PGU
C247 C 0.41236(7) 0.03381(4) 0.16344(6) 0.0509(12) Uani 0.4921(12) 1 d PGU
C248 C 0.51070(5) 0.15140(6) 0.15401(6) 0.0497(11) Uani 0.4921(12) 1 d PGU
C249 C 0.48205(5) 0.27765(6) 0.14710(6) 0.0387(8) Uani 0.4921(12) 1 d PGU
C250 C 0.42531(6) 0.26334(6) 0.09183(5) 0.0320(8) Uani 0.4921(12) 1 d PGDU
C251 C 0.41275(6) 0.19492(6) 0.06931(4) 0.0348(10) Uani 0.4921(12) 1 d PGU
C252 C 0.52384(4) 0.22295(6) 0.17753(6) 0.0459(14) Uani 0.4921(12) 1 d PGU
C253 C 0.51071(5) 0.27460(6) 0.29314(6) 0.0512(11) Uani 0.4921(12) 1 d PGU
C254 C 0.46705(6) 0.33178(5) 0.26136(6) 0.0466(12) Uani 0.4921(12) 1 d PGU
C255 C 0.45308(6) 0.33330(5) 0.18997(6) 0.0412(11) Uani 0.4921(12) 1 d PGU
C256 C 0.53842(4) 0.22137(6) 0.25214(6) 0.0517(11) Uani 0.4921(12) 1 d PGU
C257 C 0.50264(6) 0.13275(6) 0.33743(6) 0.0548(12) Uani 0.4921(12) 1 d PGU
C258 C 0.47368(6) 0.18835(6) 0.38025(5) 0.0522(13) Uani 0.4921(12) 1 d PGU
C259 C 0.47761(6) 0.25775(6) 0.35865(5) 0.0515(12) Uani 0.4921(12) 1 d PGU
C260 C 0.53434(5) 0.14887(6) 0.27476(6) 0.0513(15) Uani 0.4921(12) 1 d PGU
Li1 Li 0.39789(4) 0.18238(4) 0.19371(4) 0.343(16) Uani 1 1 d G

loop_
_atom_site_aniso_label
_atom_site_aniso_U_11
_atom_site_aniso_U_22
_atom_site_aniso_U_33
_atom_site_aniso_U_23
_atom_site_aniso_U_13
_atom_site_aniso_U_12
B1 0.0269(9) 0.0207(7) 0.0269(9) -0.0031(7) -0.0005(7) 0.0006(7)
C01 0.0279(8) 0.0218(7) 0.0243(7) -0.0010(6) -0.0006(6) -0.0007(6)
C02 0.0280(8) 0.0311(8) 0.0313(9) -0.0072(7) 0.0007(7) -0.0020(7)
C03 0.0324(9) 0.0389(10) 0.0369(10) -0.0140(8) 0.0049(8) 0.0010(8)
C04 0.0393(10) 0.0322(9) 0.0321(9) -0.0120(8) 0.0014(8) -0.0012(8)
C05 0.0314(8) 0.0255(7) 0.0272(8) -0.0026(7) -0.0034(7) -0.0024(7)
C06 0.0280(8) 0.0240(7) 0.0269(8) -0.0019(6) -0.0013(6) 0.0003(6)
C07 0.0270(8) 0.0244(7) 0.0262(8) -0.0025(6) -0.0009(6) 0.0014(6)
C08 0.0295(8) 0.0256(7) 0.0276(8) -0.0020(7) -0.0021(7) 0.0016(6)
C09 0.0284(8) 0.0305(8) 0.0293(9) 0.0019(7) -0.0033(7) -0.0022(7)
C10 0.0298(9) 0.0382(9) 0.0297(9) 0.0007(8) 0.0028(7) 0.0006(7)
C11 0.0329(9) 0.0325(9) 0.0307(9) -0.0038(7) 0.0029(7) 0.0039(7)
C12 0.0334(9) 0.0259(8) 0.0309(9) -0.0038(7) 0.0026(7) 0.0003(7)
C13 0.0285(8) 0.0211(7) 0.0270(8) -0.0035(6) -0.0006(6) 0.0007(6)
C14 0.0272(8) 0.0228(7) 0.0389(10) -0.0006(7) -0.0012(7) -0.0004(6)
C15 0.0296(9) 0.0232(7) 0.0507(12) 0.0022(8) -0.0059(8) 0.0014(7)
C16 0.0359(9) 0.0203(7) 0.0468(11) 0.0040(8) -0.0043(8) 0.0013(7)
C17 0.0305(9) 0.0222(7) 0.0364(9) -0.0008(7) -0.0005(7) -0.0010(6)
C18 0.0271(8) 0.0251(7) 0.0306(9) -0.0009(7) -0.0011(7) 0.0019(6)
C19 0.0263(7) 0.0212(7) 0.0244(7) -0.0025(6) 0.0020(6) 0.0000(6)
C20 0.0309(8) 0.0204(7) 0.0275(8) -0.0026(6) -0.0005(7) 0.0017(6)
C21 0.0313(8) 0.0210(7) 0.0263(8) -0.0048(6) 0.0004(7) -0.0005(6)
C22 0.0276(8) 0.0261(7) 0.0237(8) -0.0024(6) -0.0012(6) 0.0013(6)
C23 0.0256(7) 0.0212(7) 0.0261(8) 0.0001(6) 0.0033(6) 0.0018(6)
C24 0.0277(8) 0.0203(6) 0.0260(8) -0.0039(6) 0.0021(6) -0.0004(6)
C25A 0.0344(14) 0.076(2) 0.069(2) -0.0468(19) 0.0045(14) 0.0010(16)
F01A 0.0680(14) 0.120(2) 0.133(2) -0.0457(18) 0.0669(15) -0.0288(14)
F02A 0.0502(13) 0.111(2) 0.117(2) -0.035(2) 0.0028(14) 0.0375(14)
F03A 0.0478(11) 0.119(2) 0.144(3) -0.109(2) 0.0268(13) -0.0107(12)
C26 0.0375(10) 0.0378(10) 0.0352(10) -0.0056(8) -0.0056(8) -0.0057(8)
F04 0.0666(11) 0.0903(13) 0.1149(16) 0.0522(12) -0.0556(11) -0.0285(9)
F05 0.0501(8) 0.1070(13) 0.0586(9) -0.0026(9) -0.0010(7) -0.0404(9)
F06 0.0544(10) 0.1263(17) 0.155(2) -0.1097(16) -0.0273(11) 0.0060(10)
C27 0.0394(10) 0.0350(10) 0.0400(11) 0.0036(8) 0.0021(9) -0.0043(8)
F07 0.0571(9) 0.0540(8) 0.0621(9) 0.0033(7) 0.0210(7) -0.0197(7)
F08 0.0927(12) 0.0479(8) 0.0520(8) -0.0049(7) -0.0086(8) -0.0311(8)
F09 0.0557(9) 0.0400(7) 0.1068(13) 0.0321(8) 0.0118(9) 0.0050(6)
C28 0.0455(12) 0.0380(10) 0.0437(12) -0.0074(9) 0.0142(10) 0.0041(9)
F10A 0.126(2) 0.0576(11) 0.124(2) -0.0223(12) 0.0995(17) -0.0032(11)
F11A 0.1175(18) 0.0443(9) 0.0709(12) -0.0065(9) 0.0091(12) 0.0408(10)
F12A 0.0670(12) 0.0770(13) 0.1092(18) -0.0684(13) -0.0077(11) 0.0077(10)
C29A 0.0265(17) 0.0280(17) 0.065(3) 0.0183(18) -0.0008(17) 0.0019(14)
F13A 0.0343(19) 0.074(2) 0.064(2) -0.0084(17) -0.0152(15) -0.0033(17)
F14A 0.0385(13) 0.097(2) 0.078(2) -0.0061(18) 0.0127(13) 0.0265(13)
F15A 0.0344(12) 0.071(2) 0.139(3) 0.069(2) 0.0024(17) 0.0080(13)
C29B 0.038(3) 0.040(3) 0.081(4) 0.018(3) 0.000(3) 0.004(3)
F13B 0.032(3) 0.047(3) 0.112(5) 0.049(3) -0.005(3) -0.008(2)
F14B 0.074(3) 0.083(3) 0.086(4) -0.019(3) -0.009(3) 0.059(3)
F15B 0.037(2) 0.062(3) 0.069(3) 0.027(2) -0.0126(19) 0.0024(18)
C30 0.0343(10) 0.0276(8) 0.0546(13) 0.0058(9) 0.0003(9) -0.0020(7)
F16 0.0435(8) 0.0513(9) 0.198(2) 0.0673(12) 0.0029(11) -0.0035(7)
F17 0.0560(9) 0.0920(12) 0.0723(11) -0.0048(9) -0.0075(8) -0.0378(9)
F18 0.0529(9) 0.0690(10) 0.0836(12) -0.0086(9) 0.0285(8) -0.0131(7)
C31A 0.0376(13) 0.0215(12) 0.0274(12) -0.0047(10) -0.0053(11) 0.0019(10)
F19A 0.086(2) 0.0308(11) 0.087(2) -0.0284(12) -0.0465(17) 0.0232(12)
F20A 0.0687(18) 0.0510(14) 0.091(2) -0.0308(13) 0.0182(15) -0.0312(13)
F21A 0.112(3) 0.0411(13) 0.0306(10) -0.0128(9) 0.0002(14) -0.0157(18)
C31B 0.076(4) 0.040(4) 0.067(4) -0.019(4) -0.014(4) -0.002(4)
F19B 0.058(4) 0.038(4) 0.102(6) -0.046(4) -0.005(4) 0.011(3)
F20B 0.096(5) 0.033(3) 0.077(4) -0.012(3) 0.004(4) -0.026(3)
F21B 0.086(5) 0.041(4) 0.071(5) -0.024(4) -0.060(4) 0.025(4)
C32 0.0333(9) 0.0252(8) 0.0344(9) -0.0004(7) 0.0004(7) 0.0038(7)
F22 0.0857(11) 0.0388(7) 0.0643(9) -0.0043(7) -0.0430(8) 0.0188(7)
F23 0.0565(8) 0.0329(6) 0.0686(9) 0.0032(6) 0.0266(7) 0.0166(6)
F24 0.0499(7) 0.0312(6) 0.0622(8) 0.0175(6) 0.0082(6) -0.0018(5)
C161 0.053(2) 0.031(2) 0.045(2) 0.0127(19) 0.0055(19) 0.010(2)
C162 0.058(3) 0.047(2) 0.039(2) 0.013(2) -0.005(2) 0.000(2)
C163 0.057(4) 0.042(3) 0.028(2) 0.009(2) 0.007(2) -0.005(3)
C164 0.054(2) 0.035(2) 0.031(2) 0.0057(17) 0.009(2) -0.0001(18)
C165 0.069(3) 0.037(2) 0.037(2) 0.0094(18) 0.006(2) -0.009(2)
C166 0.070(4) 0.029(2) 0.046(3) 0.011(2) 0.015(4) 0.009(3)
C261 0.050(2) 0.041(2) 0.035(2) 0.0074(19) -0.0044(19) 0.0092(19)
C262 0.066(4) 0.042(3) 0.032(3) 0.010(3) -0.001(3) -0.005(3)
C263 0.056(2) 0.036(2) 0.033(2) 0.0110(18) 0.010(2) 0.0075(19)
C264 0.054(2) 0.0256(17) 0.038(2) 0.0103(16) 0.0054(19) 0.0007(17)
C265 0.062(4) 0.033(3) 0.044(3) 0.011(2) 0.009(4) 0.008(2)
C266 0.060(3) 0.039(2) 0.045(2) 0.010(2) 0.002(2) 0.018(2)
C114 0.039(2) 0.0234(17) 0.033(2) 0.0022(15) 0.0026(16) 0.0031(16)
C115 0.0386(18) 0.0257(16) 0.0274(17) 0.0020(14) 0.0081(15) -0.0015(14)
C214 0.0372(19) 0.0276(18) 0.0290(19) 0.0037(16) -0.0007(16) 0.0020(17)
C215 0.0390(19) 0.0195(15) 0.0301(18) 0.0011(14) 0.0031(15) 0.0004(14)
C101 0.058(3) 0.0223(16) 0.0356(19) -0.0095(15) 0.0101(19) -0.0043(16)
C102 0.046(2) 0.0342(19) 0.036(2) 0.0002(17) -0.0033(18) -0.0225(18)
C103 0.060(3) 0.0232(17) 0.038(2) -0.0053(15) 0.0238(19) 0.0030(18)
C104 0.050(3) 0.045(2) 0.034(2) -0.0063(18) -0.0047(19) -0.0152(19)
C105 0.044(2) 0.055(3) 0.039(2) 0.0005(19) -0.0120(19) -0.007(2)
C106 0.038(2) 0.045(2) 0.038(2) 0.0034(19) 0.0003(18) -0.0181(17)
C107 0.0281(17) 0.061(2) 0.051(2) 0.009(2) -0.0018(17) -0.0105(18)
C108 0.0305(18) 0.069(3) 0.048(2) 0.010(2) -0.0068(18) -0.0042(19)
C109 0.042(2) 0.033(2) 0.052(2) 0.0070(19) 0.0116(19) 0.0125(16)
C110 0.049(2) 0.0169(13) 0.0385(18) 0.0022(13) 0.0101(16) 0.0081(14)
C111 0.051(2) 0.0354(19) 0.050(2) 0.002(2) 0.021(2) 0.0169(19)
C112 0.053(2) 0.0157(14) 0.0328(18) -0.0041(13) 0.0101(18) -0.0018(15)
C113 0.038(2) 0.0299(18) 0.041(2) 0.0002(16) 0.0069(18) -0.0171(16)
C116 0.0341(17) 0.0360(18) 0.0323(18) 0.0033(15) 0.0102(15) -0.0064(15)
C117 0.0331(19) 0.068(3) 0.059(3) 0.015(2) 0.0186(19) 0.005(2)
C118 0.027(2) 0.066(3) 0.059(3) 0.015(2) 0.004(3) 0.002(2)
C119 0.048(2) 0.057(2) 0.047(2) 0.006(2) 0.0247(18) 0.0205(19)
C120 0.0286(17) 0.051(2) 0.048(2) 0.0122(18) 0.0022(16) 0.0095(17)
C121 0.0294(16) 0.0415(19) 0.0389(19) 0.0080(16) -0.0040(15) 0.0039(15)
C122 0.0323(19) 0.068(3) 0.056(2) 0.016(2) -0.0056(19) -0.0213(19)
C123 0.046(2) 0.052(3) 0.049(2) 0.008(2) -0.012(2) -0.024(2)
C124 0.036(2) 0.0413(19) 0.038(2) 0.0025(17) -0.0104(18) -0.0118(17)
C125 0.059(3) 0.049(3) 0.033(2) 0.0083(19) 0.020(2) 0.006(2)
C126 0.051(2) 0.060(2) 0.047(2) 0.018(2) 0.0196(19) -0.012(2)
C127 0.057(3) 0.046(3) 0.036(2) -0.001(2) 0.028(2) 0.008(2)
C128 0.036(2) 0.072(3) 0.060(3) 0.018(2) 0.019(2) -0.010(2)
C129 0.040(2) 0.065(3) 0.062(3) 0.016(2) 0.003(2) -0.028(2)
C130 0.065(3) 0.046(2) 0.043(2) 0.0176(19) 0.009(2) -0.021(2)
C131 0.075(3) 0.038(2) 0.052(2) 0.016(2) 0.001(2) -0.028(2)
C132 0.068(3) 0.046(2) 0.057(3) 0.011(2) 0.000(2) -0.035(2)
C133 0.060(3) 0.039(2) 0.0252(18) -0.0101(17) 0.0053(18) -0.0110(19)
C134 0.061(3) 0.046(2) 0.0229(17) 0.0011(17) 0.0011(18) -0.006(2)
C135 0.068(3) 0.0350(19) 0.0312(19) -0.0104(16) 0.018(2) 0.003(2)
C136 0.062(3) 0.046(2) 0.0269(17) 0.0060(17) 0.0099(19) -0.006(2)
C137 0.068(3) 0.037(2) 0.035(2) 0.0149(17) 0.007(2) -0.008(2)
C138 0.053(3) 0.055(2) 0.030(2) 0.0063(19) -0.0082(19) -0.001(2)
C139 0.058(2) 0.052(2) 0.039(2) 0.0128(18) -0.0080(19) 0.012(2)
C140 0.075(3) 0.035(2) 0.039(2) 0.0118(19) -0.002(2) 0.006(2)
C141 0.093(4) 0.0163(16) 0.054(3) -0.0023(18) -0.001(3) -0.008(2)
C142 0.091(3) 0.0195(16) 0.054(2) 0.0079(18) 0.001(3) -0.009(2)
C143 0.083(3) 0.0247(17) 0.052(2) 0.0133(17) 0.001(2) 0.0106(19)
C144 0.086(3) 0.0172(16) 0.055(2) -0.0072(17) 0.003(2) 0.013(2)
C145 0.068(3) 0.0259(17) 0.036(2) -0.0102(16) -0.004(2) -0.0042(18)
C146 0.062(3) 0.039(2) 0.045(2) -0.002(2) -0.009(2) -0.025(2)
C147 0.076(3) 0.0316(19) 0.055(3) 0.001(2) -0.004(2) -0.029(2)
C148 0.075(3) 0.0282(18) 0.040(2) -0.0095(16) 0.004(2) 0.016(2)
C149 0.045(2) 0.044(2) 0.032(2) -0.0032(18) 0.0121(17) 0.010(2)
C150 0.050(2) 0.0275(16) 0.0242(16) -0.0051(14) 0.0062(15) 0.0027(15)
C151 0.056(2) 0.0278(16) 0.0286(17) -0.0048(14) -0.0030(18) -0.0046(18)
C152 0.065(3) 0.039(2) 0.039(2) -0.008(2) 0.014(2) 0.018(2)
C153 0.041(2) 0.062(2) 0.053(2) 0.006(2) 0.0103(19) 0.024(2)
C154 0.027(2) 0.061(3) 0.050(3) 0.011(3) 0.013(2) 0.010(2)
C155 0.0320(17) 0.0455(19) 0.0367(18) 0.0051(16) 0.0136(15) 0.0052(15)
C156 0.061(2) 0.046(2) 0.051(2) 0.0003(18) 0.0142(19) 0.0309(18)
C157 0.076(3) 0.033(2) 0.056(2) 0.010(2) 0.002(2) 0.024(2)
C158 0.060(2) 0.052(2) 0.050(2) 0.010(2) -0.004(2) 0.027(2)
C159 0.039(3) 0.069(3) 0.059(3) 0.019(3) 0.001(3) 0.020(3)
C160 0.080(3) 0.0283(18) 0.054(3) -0.003(2) 0.008(3) 0.027(2)
C201 0.058(3) 0.041(2) 0.050(2) 0.003(2) 0.023(2) 0.024(2)
C202 0.070(3) 0.0291(19) 0.042(2) -0.0068(18) 0.024(2) 0.013(2)
C203 0.039(2) 0.062(3) 0.058(3) 0.009(2) 0.022(2) 0.019(2)
C204 0.077(4) 0.037(2) 0.034(2) -0.0056(19) 0.019(2) 0.010(2)
C205 0.082(3) 0.042(2) 0.029(2) -0.0086(19) 0.005(2) -0.005(2)
C206 0.068(3) 0.0181(16) 0.039(2) -0.0079(17) 0.004(2) -0.0014(18)
C207 0.065(3) 0.0318(19) 0.045(2) -0.0013(18) -0.009(2) -0.017(2)
C208 0.071(3) 0.041(2) 0.035(2) -0.0046(19) -0.012(2) -0.015(2)
C209 0.0278(17) 0.055(2) 0.048(2) 0.009(2) 0.0000(16) 0.0035(17)
C210 0.0315(17) 0.0374(18) 0.0388(19) 0.0066(16) 0.0039(16) 0.0153(15)
C211 0.026(2) 0.065(3) 0.054(3) 0.015(2) 0.008(2) 0.001(2)
C212 0.047(2) 0.0270(19) 0.039(2) 0.0000(17) 0.0086(18) 0.0245(16)
C213 0.059(2) 0.0160(14) 0.0353(19) -0.0017(14) 0.0023(19) 0.0026(16)
C216 0.050(2) 0.0165(14) 0.0348(18) 0.0027(14) -0.0005(17) -0.0091(15)
C217 0.052(2) 0.059(2) 0.055(2) 0.010(2) -0.003(2) -0.035(2)
C218 0.049(3) 0.054(3) 0.044(2) -0.002(2) -0.010(2) -0.023(2)
C219 0.033(2) 0.072(3) 0.064(3) 0.015(3) 0.006(2) -0.016(2)
C220 0.037(2) 0.054(2) 0.038(2) -0.002(2) -0.0072(19) -0.008(2)
C221 0.045(2) 0.0320(17) 0.0267(16) -0.0019(14) -0.0056(15) -0.0056(16)
C222 0.071(3) 0.035(2) 0.040(2) -0.0039(18) 0.000(2) -0.028(2)
C223 0.071(3) 0.0248(17) 0.032(2) -0.0100(16) 0.005(2) -0.0042(19)
C224 0.060(2) 0.0253(16) 0.0247(16) -0.0072(14) 0.0061(18) -0.0048(18)
C225 0.057(2) 0.059(2) 0.051(2) 0.015(2) 0.021(2) -0.020(2)
C226 0.073(3) 0.039(2) 0.052(2) 0.013(2) 0.007(2) -0.028(2)
C227 0.043(3) 0.070(3) 0.060(3) 0.015(3) 0.022(3) -0.012(2)
C228 0.074(3) 0.039(2) 0.054(3) 0.004(2) 0.006(2) -0.035(2)
C229 0.083(3) 0.0252(19) 0.049(2) -0.0049(18) 0.004(2) -0.024(2)
C230 0.083(3) 0.0253(17) 0.046(2) 0.0114(18) 0.010(2) -0.012(2)
C231 0.086(3) 0.0200(16) 0.049(2) 0.0077(17) 0.007(2) 0.001(2)
C232 0.089(3) 0.0192(18) 0.047(2) 0.0012(18) 0.014(2) -0.003(2)
C233 0.067(3) 0.052(3) 0.040(2) 0.004(2) 0.030(2) 0.010(2)
C234 0.065(3) 0.051(3) 0.031(2) 0.0075(19) 0.018(2) 0.003(2)
C235 0.047(2) 0.073(3) 0.052(2) 0.012(2) 0.030(2) 0.012(2)
C236 0.065(3) 0.047(2) 0.038(2) 0.0126(19) 0.021(2) -0.009(2)
C237 0.073(3) 0.033(2) 0.037(2) 0.0139(18) 0.010(2) -0.006(2)
C238 0.074(3) 0.043(2) 0.0253(18) 0.0005(18) 0.006(2) -0.005(2)
C239 0.066(3) 0.051(2) 0.0295(19) 0.0078(18) -0.0042(19) -0.005(2)
C240 0.071(3) 0.042(2) 0.033(2) 0.015(2) 0.002(2) 0.004(2)
C241 0.069(3) 0.036(2) 0.054(3) 0.010(2) 0.015(2) 0.027(2)
C242 0.077(3) 0.033(2) 0.046(2) 0.0173(19) 0.013(2) 0.023(2)
C243 0.066(3) 0.042(2) 0.046(2) 0.0187(19) -0.002(2) 0.013(2)
C244 0.048(2) 0.055(2) 0.061(3) 0.020(2) 0.014(2) 0.029(2)
C245 0.054(2) 0.036(2) 0.043(2) 0.0059(19) 0.0235(19) 0.020(2)
C246 0.073(3) 0.0288(19) 0.040(2) -0.0039(18) 0.020(2) 0.015(2)
C247 0.081(3) 0.0251(18) 0.048(2) -0.0020(19) 0.013(2) 0.020(2)
C248 0.041(2) 0.056(2) 0.054(2) 0.022(2) 0.0212(19) 0.0222(19)
C249 0.0294(17) 0.0437(19) 0.044(2) 0.0134(17) 0.0064(16) -0.0044(16)
C250 0.0325(17) 0.0321(17) 0.0325(18) 0.0089(15) 0.0131(15) -0.0011(15)
C251 0.044(2) 0.0299(17) 0.0320(19) -0.0004(15) 0.0183(17) 0.0112(17)
C252 0.027(2) 0.058(3) 0.053(3) 0.015(3) 0.006(2) 0.000(2)
C253 0.045(2) 0.059(2) 0.048(2) 0.015(2) -0.0164(19) -0.0207(19)
C254 0.053(3) 0.041(2) 0.044(3) 0.010(2) -0.007(2) -0.022(2)
C255 0.043(2) 0.0318(18) 0.049(2) 0.0113(18) 0.003(2) -0.0116(17)
C256 0.0302(19) 0.064(3) 0.060(3) 0.024(2) -0.0051(19) -0.0052(19)
C257 0.052(2) 0.059(3) 0.052(2) 0.025(2) -0.009(2) 0.011(2)
C258 0.060(3) 0.057(3) 0.038(2) 0.014(2) -0.014(2) -0.004(2)
C259 0.062(3) 0.052(3) 0.039(2) 0.006(2) -0.019(2) -0.019(2)
C260 0.033(2) 0.067(3) 0.053(3) 0.016(3) -0.006(2) 0.012(3)
Li1 0.32(3) 0.43(4) 0.29(2) 0.07(2) 0.15(2) 0.18(3)

loop_
_atom_type_symbol
_atom_type_description
_atom_type_scat_dispersion_real
_atom_type_scat_dispersion_imag
_atom_type_scat_source
C C 0.0014 0.0013 'S. Sasaki (1989) KEK Report 88-14.'
H H 0.0000 0.0000 'S. Sasaki (1989) KEK Report 88-14.'
Li Li -0.0007 0.0000 'S. Sasaki (1989) KEK Report 88-14.'
B B 0.0002 0.0006 'S. Sasaki (1989) KEK Report 88-14.'
F F 0.0104 0.0085 'S. Sasaki (1989) KEK Report 88-14.'

loop_
_geom_angle_atom_site_label_1
_geom_angle_atom_site_label_2
_geom_angle_atom_site_label_3
_geom_angle
C01 B1 C19 115.33(14)
C01 B1 C13 105.12(14)
C19 B1 C13 112.32(13)
C01 B1 C07 111.66(14)
C19 B1 C07 101.46(14)
C13 B1 C07 111.15(14)
C02 C01 C06 115.69(15)
C02 C01 B1 124.61(15)
C06 C01 B1 119.44(15)
C03 C02 C01 121.84(17)
C04 C03 C02 121.38(17)
C04 C03 C25B 112.2(5)
C02 C03 C25B 125.7(5)
C04 C03 C25A 120.39(19)
C02 C03 C25A 118.07(19)
C05 C04 C03 117.85(16)
C04 C05 C06 120.80(16)
C04 C05 C26 120.41(16)
C06 C05 C26 118.77(17)
C05 C06 C01 122.43(16)
C12 C07 C08 115.62(16)
C12 C07 B1 120.38(15)
C08 C07 B1 123.56(15)
C09 C08 C07 122.04(16)
C10 C09 C08 121.16(17)
C10 C09 C27 120.93(17)
C08 C09 C27 117.91(17)
C11 C10 C09 117.85(17)
C10 C11 C12 120.81(17)
C10 C11 C28 121.59(17)
C12 C11 C28 117.59(17)
C11 C12 C07 122.50(17)
C18 C13 C14 115.76(16)
C18 C13 B1 123.24(15)
C14 C13 B1 120.86(15)
C15 C14 C13 122.52(17)
C14 C15 C16 120.66(17)
C14 C15 C29B 124.2(3)
C16 C15 C29B 114.5(3)
C14 C15 C29A 115.6(2)
C16 C15 C29A 123.5(2)
C15 C16 C17 118.22(17)
C16 C17 C18 120.58(17)
C16 C17 C30 120.32(16)
C18 C17 C30 119.10(16)
C17 C18 C13 122.22(16)
C24 C19 C20 115.61(15)
C24 C19 B1 122.59(14)
C20 C19 B1 120.66(14)
C21 C20 C19 122.29(15)
C20 C21 C22 121.23(15)
C20 C21 C31B 117.3(4)
C22 C21 C31B 121.2(4)
C20 C21 C31A 120.07(17)
C22 C21 C31A 118.70(17)
C23 C22 C21 117.63(15)
C22 C23 C24 121.09(15)
C22 C23 C32 120.31(16)
C24 C23 C32 118.60(15)
C23 C24 C19 122.12(15)
F03A C25A F01A 105.6(3)
F03A C25A F02A 108.5(3)
F01A C25A F02A 105.0(3)
F03A C25A C03 113.1(3)
F01A C25A C03 112.6(3)
F02A C25A C03 111.6(3)
F03B C25B F01B 106.8(7)
F03B C25B F02B 106.8(7)
F01B C25B F02B 105.5(7)
F03B C25B C03 119.7(9)
F01B C25B C03 106.3(11)
F02B C25B C03 110.9(10)
F06 C26 F04 106.8(2)
F06 C26 F05 105.6(2)
F04 C26 F05 104.0(2)
F06 C26 C05 114.30(18)
F04 C26 C05 112.13(17)
F05 C26 C05 113.23(17)
F09 C27 F08 107.01(19)
F09 C27 F07 105.84(18)
F08 C27 F07 105.47(17)
F09 C27 C09 112.64(17)
F08 C27 C09 112.23(17)
F07 C27 C09 113.12(17)
F12A C28 F10A 107.7(2)
F12A C28 F11A 107.0(2)
F10A C28 F11A 106.2(2)
F10B C28 F11B 103.1(6)
F10B C28 F12B 101.5(6)
F11B C28 F12B 100.8(6)
F12A C28 C11 111.76(18)
F10A C28 C11 112.77(18)
F11A C28 C11 111.10(18)
F10B C28 C11 117.1(7)
F11B C28 C11 116.7(7)
F12B C28 C11 115.3(7)
F15A C29A F13A 105.7(4)
F15A C29A F14A 106.1(3)
F13A C29A F14A 105.4(4)
F15A C29A C15 112.4(3)
F13A C29A C15 111.1(4)
F14A C29A C15 115.5(3)
F14B C29B F13B 107.0(6)
F14B C29B F15B 105.8(5)
F13B C29B F15B 106.7(6)
F14B C29B C15 107.0(5)
F13B C29B C15 111.4(7)
F15B C29B C15 118.4(5)
F16 C30 F18 107.3(2)
F16 C30 F17 106.58(19)
F18 C30 F17 102.83(18)
F16 C30 C17 113.74(17)
F18 C30 C17 112.98(17)
F17 C30 C17 112.65(19)
F19A C31A F21A 108.2(3)
F19A C31A F20A 104.9(3)
F21A C31A F20A 104.2(3)
F19A C31A C21 113.6(2)
F21A C31A C21 112.3(3)
F20A C31A C21 112.9(2)
F20B C31B F19B 106.9(6)
F20B C31B F21B 105.6(6)
F19B C31B F21B 105.7(6)
F20B C31B C21 110.6(6)
F19B C31B C21 113.7(6)
F21B C31B C21 113.7(9)
F22 C32 F24 106.74(16)
F22 C32 F23 106.98(16)
F24 C32 F23 104.55(15)
F22 C32 C23 113.49(15)
F24 C32 C23 112.80(15)
F23 C32 C23 111.68(16)
C162 C161 C166 111.4(7)
C162 C161 C114 108.6(4)
C166 C161 C114 107.5(7)
C163 C162 C161 110.6(5)
C162 C163 C164 114.7(7)
C163 C164 C165 106.4(7)
C163 C164 C115 109.6(6)
C165 C164 C115 107.9(4)
C166 C165 C164 112.0(5)
C165 C166 C161 108.6(6)
C262 C261 C266 112.2(7)
C262 C261 C214 107.3(7)
C266 C261 C214 108.1(4)
C263 C262 C261 110.8(7)
C262 C263 C264 114.9(6)
C263 C264 C265 107.0(7)
C263 C264 C215 108.1(3)
C265 C264 C215 109.6(7)
C264 C265 C266 110.9(6)
C261 C266 C265 108.5(5)
C121 C114 C110 99.7(2)
C121 C114 C161 109.8(3)
C110 C114 C161 111.6(3)
C121 C114 C115 113.8(3)
C110 C114 C115 113.8(3)
C161 C114 C115 108.1(3)
C150 C115 C116 99.3(2)
C150 C115 C164 110.6(3)
C116 C115 C164 110.4(3)
C150 C115 C114 114.3(3)
C116 C115 C114 114.3(3)
C164 C115 C114 107.8(3)
C210 C214 C221 99.6(2)
C210 C214 C261 111.8(3)
C221 C214 C261 110.4(3)
C210 C214 C215 113.8(3)
C221 C214 C215 113.6(3)
C261 C214 C215 107.6(3)
C216 C215 C250 99.6(2)
C216 C215 C264 112.2(3)
C250 C215 C264 108.5(3)
C216 C215 C214 114.1(3)
C250 C215 C214 114.2(3)
C264 C215 C214 108.1(3)
C103 C101 C112 120
C103 C101 C102 120
C112 C101 C102 108
C104 C102 C106 120
C104 C102 C101 120
C106 C102 C101 108
C101 C103 C111 120
C101 C103 C135 120
C111 C103 C135 108
C102 C104 C105 120
C102 C104 C133 120
C105 C104 C133 108.1
C108 C105 C104 120.1
C108 C105 C138 120
C104 C105 C138 107.9
C107 C106 C113 120
C107 C106 C102 120
C113 C106 C102 108
C106 C107 C154 120
C106 C107 C108 120
C154 C107 C108 108
C106 C107 Li1 91.4
C154 C107 Li1 57.3
C108 C107 Li1 85.6
C105 C108 C159 120.1
C105 C108 C107 120
C159 C108 C107 108
C111 C109 C110 120
C111 C109 C120 120
C110 C109 C120 108
C112 C110 C109 120
C112 C110 C114 124.90(15)
C109 C110 C114 110.00(15)
C109 C111 C103 120
C109 C111 C119 120
C103 C111 C119 108
C110 C112 C101 120
C110 C112 C113 120
C101 C112 C113 108
C116 C113 C106 120
C116 C113 C112 120
C106 C113 C112 108
C113 C116 C155 120
C113 C116 C115 124.48(14)
C155 C116 C115 110.29(13)
C113 C116 Li1 91.1
C155 C116 Li1 57.2
C115 C116 Li1 97.48(13)
C119 C117 C118 120
C119 C117 C128 120
C118 C117 C128 108
C120 C118 C117 120
C120 C118 C122 120
C117 C118 C122 108.1
C117 C119 C111 120
C117 C119 C127 120
C111 C119 C127 108
C118 C120 C121 120
C118 C120 C109 120
C121 C120 C109 108
C124 C121 C120 120
C124 C121 C114 124.86(15)
C120 C121 C114 110.02(15)
C123 C122 C118 120.1
C123 C122 C129 119.9
C118 C122 C129 108
C122 C123 C146 120.1
C122 C123 C124 120
C146 C123 C124 108
C121 C124 C151 120
C121 C124 C123 120
C151 C124 C123 108
C127 C125 C136 120.1
C127 C125 C126 120
C136 C125 C126 108
C128 C126 C125 120
C128 C126 C130 120
C125 C126 C130 108
C125 C127 C119 120
C125 C127 C135 120
C119 C127 C135 108
C126 C128 C129 120
C126 C128 C117 120
C129 C128 C117 108
C132 C129 C128 120.1
C132 C129 C122 120
C128 C129 C122 108
C131 C130 C137 120
C131 C130 C126 120
C137 C130 C126 108
C130 C131 C142 120
C130 C131 C132 120
C142 C131 C132 108
C129 C132 C147 120
C129 C132 C131 120
C147 C132 C131 108
C135 C133 C134 120
C135 C133 C104 120
C134 C133 C104 108
C136 C134 C133 120
C136 C134 C138 120
C133 C134 C138 108
C133 C135 C127 120
C133 C135 C103 120
C127 C135 C103 108
C134 C136 C125 120
C134 C136 C137 120
C125 C136 C137 108.1
C140 C137 C130 120
C140 C137 C136 120
C130 C137 C136 108
C139 C138 C134 120
C139 C138 C105 120
C134 C138 C105 108
C138 C139 C140 120
C138 C139 C158 120.1
C140 C139 C158 108
C137 C140 C139 120
C137 C140 C143 120
C139 C140 C143 108
C144 C141 C142 120
C144 C141 C147 120
C142 C141 C147 108
C143 C142 C141 120
C143 C142 C131 120
C141 C142 C131 108
C142 C143 C157 120
C142 C143 C140 120
C157 C143 C140 108
C141 C144 C148 120
C141 C144 C160 120
C148 C144 C160 108
C148 C145 C146 120
C148 C145 C151 120
C146 C145 C151 108
C147 C146 C145 120
C147 C146 C123 119.9
C145 C146 C123 108
C146 C147 C132 120
C146 C147 C141 120
C132 C147 C141 108
C145 C148 C144 120
C145 C148 C152 120
C144 C148 C152 108
C152 C149 C150 120
C152 C149 C155 120
C150 C149 C155 108
C152 C149 Li1 74.3
C150 C149 Li1 91.9
C155 C149 Li1 70.2
C151 C150 C149 120
C151 C150 C115 124.52(14)
C149 C150 C115 110.29(14)
C150 C151 C124 120
C150 C151 C145 120
C124 C151 C145 108
C149 C152 C156 120
C149 C152 C148 120
C156 C152 C148 108
C149 C152 Li1 71.6
C156 C152 Li1 71.9
C148 C152 Li1 93.2
C156 C153 C159 120
C156 C153 C154 120
C159 C153 C154 108
C156 C153 Li1 74.5
C159 C153 Li1 91.4
C154 C153 Li1 70.4
C155 C154 C153 120
C155 C154 C107 120
C153 C154 C107 108
C155 C154 Li1 72.8
C153 C154 Li1 73.1
C107 C154 Li1 90.5
C154 C155 C116 120.1
C154 C155 C149 120
C116 C155 C149 108
C154 C155 Li1 72.1
C116 C155 Li1 90.9
C149 C155 Li1 73.5
C153 C156 C152 120
C153 C156 C160 119.9
C152 C156 C160 108
C153 C156 Li1 71.2
C152 C156 Li1 72.6
C160 C156 Li1 93
C160 C157 C158 120
C160 C157 C143 120
C158 C157 C143 108
C159 C158 C157 120
C159 C158 C139 120
C157 C158 C139 108
C158 C159 C153 120
C158 C159 C108 120
C153 C159 C108 108
C158 C159 Li1 93.2
C153 C159 Li1 57.1
C108 C159 Li1 83.8
C157 C160 C156 120
C157 C160 C144 120
C156 C160 C144 108
C203 C201 C202 120
C203 C201 C212 120
C202 C201 C212 108
C204 C202 C201 120
C204 C202 C206 120
C201 C202 C206 108.1
C201 C203 C235 120
C201 C203 C211 119.9
C235 C203 C211 108
C202 C204 C233 120
C202 C204 C205 120
C233 C204 C205 108
C208 C205 C238 120
C208 C205 C204 120
C238 C205 C204 107.9
C207 C206 C202 120.1
C207 C206 C213 120
C202 C206 C213 108
C206 C207 C208 120
C206 C207 C254 120
C208 C207 C254 108
C205 C208 C207 120
C205 C208 C259 120
C207 C208 C259 108
C211 C209 C210 120
C211 C209 C220 120
C210 C209 C220 108
C212 C210 C209 120
C212 C210 C214 124.82(15)
C209 C210 C214 110.08(15)
C209 C211 C203 120
C209 C211 C219 119.9
C203 C211 C219 108
C210 C212 C213 120
C210 C212 C201 120
C213 C212 C201 108
C216 C213 C212 120
C216 C213 C206 120
C212 C213 C206 108
C213 C216 C255 120
C213 C216 C215 124.67(14)
C255 C216 C215 110.13(14)
C219 C217 C218 120
C219 C217 C228 120
C218 C217 C228 108
C220 C218 C222 120
C220 C218 C217 120
C222 C218 C217 108
C217 C219 C227 120
C217 C219 C211 120
C227 C219 C211 108
C218 C220 C221 119.9
C218 C220 C209 120
C221 C220 C209 108
C224 C221 C220 120
C224 C221 C214 124.89(15)
C220 C221 C214 109.97(15)
C223 C222 C229 120
C223 C222 C218 120
C229 C222 C218 108
C222 C223 C246 120
C222 C223 C224 120
C246 C223 C224 108
C221 C224 C251 120
C221 C224 C223 120
C251 C224 C223 108
C227 C225 C226 120
C227 C225 C236 120
C226 C225 C236 108
C228 C226 C225 120.1
C228 C226 C230 120
C225 C226 C230 108
C225 C227 C219 120
C225 C227 C235 120
C219 C227 C235 108
C226 C228 C229 120
C226 C228 C217 120
C229 C228 C217 108
C232 C229 C222 120
C232 C229 C228 120
C222 C229 C228 108
C231 C230 C237 120
C231 C230 C226 120
C237 C230 C226 108
C230 C231 C242 120
C230 C231 C232 120
C242 C231 C232 108
C229 C232 C247 120
C229 C232 C231 120
C247 C232 C231 108
C235 C233 C204 120
C235 C233 C234 120
C204 C233 C234 108
C236 C234 C233 120
C236 C234 C238 120
C233 C234 C238 108
C233 C235 C203 120
C233 C235 C227 120
C203 C235 C227 108
C234 C236 C237 120
C234 C236 C225 120
C237 C236 C225 108
C240 C237 C230 120
C240 C237 C236 120
C230 C237 C236 108
C239 C238 C234 120.1
C239 C238 C205 119.9
C234 C238 C205 108
C238 C239 C240 119.9
C238 C239 C258 120.1
C240 C239 C258 108
C237 C240 C243 120
C237 C240 C239 120
C243 C240 C239 108
C244 C241 C247 120
C244 C241 C242 120
C247 C241 C242 108
C243 C242 C231 120
C243 C242 C241 120
C231 C242 C241 108
C242 C243 C240 120
C242 C243 C257 120
C240 C243 C257 108
C241 C244 C260 120
C241 C244 C248 120
C260 C244 C248 108
C241 C244 Li1 88
C260 C244 Li1 86.4
C248 C244 Li1 60.2
C248 C245 C246 120
C248 C245 C251 120
C246 C245 C251 108
C248 C245 Li1 70.8
C246 C245 Li1 86.9
C251 C245 Li1 78.5
C247 C246 C245 120
C247 C246 C223 120
C245 C246 C223 108
C247 C246 Li1 86.9
C245 C246 Li1 59.6
C223 C246 Li1 88.3
C246 C247 C232 120
C246 C247 C241 120
C232 C247 C241 108
C245 C248 C244 120
C245 C248 C252 120
C244 C248 C252 108
C245 C248 Li1 73.3
C244 C248 Li1 85.6
C252 C248 Li1 77
C252 C249 C250 120.1
C252 C249 C255 120
C250 C249 C255 108
C252 C249 Li1 67.5
C250 C249 Li1 74.6
C255 C249 Li1 95.4
C251 C250 C249 120
C251 C250 C215 124.70(14)
C249 C250 C215 110.12(14)
C251 C250 Li1 69
C249 C250 Li1 72.3
C215 C250 Li1 108.58(13)
C250 C251 C224 120
C250 C251 C245 120
C224 C251 C245 108
C250 C251 Li1 78.9
C224 C251 Li1 91.1
C245 C251 Li1 65.8
C249 C252 C256 120
C249 C252 C248 120
C256 C252 C248 108
C249 C252 Li1 79.8
C256 C252 Li1 89.1
C248 C252 Li1 66.5
C256 C253 C254 120
C256 C253 C259 120
C254 C253 C259 108
C255 C254 C207 120
C255 C254 C253 120
C207 C254 C253 108
C254 C255 C216 120
C254 C255 C249 120
C216 C255 C249 108
C253 C256 C252 120
C253 C256 C260 120
C252 C256 C260 108
C253 C256 Li1 95.6
C252 C256 Li1 59.3
C260 C256 Li1 79.1
C260 C257 C258 120
C260 C257 C243 120
C258 C257 C243 108
C259 C258 C257 120
C259 C258 C239 120
C257 C258 C239 108
C258 C259 C208 120
C258 C259 C253 119.9
C208 C259 C253 108
C257 C260 C244 120
C257 C260 C256 120
C244 C260 C256 108
C248 Li1 C245 35.9
C154 Li1 C155 35.1
C154 Li1 C153 36.5
C155 Li1 C153 64.1
C154 Li1 C149 63.9
C155 Li1 C149 36.4
C153 Li1 C149 74.7
C154 Li1 C156 63.5
C155 Li1 C156 74.7
C153 Li1 C156 34.3
C149 Li1 C156 62.8
C248 Li1 C252 36.5
C245 Li1 C252 63.9
C154 Li1 C152 74.7
C155 Li1 C152 63.3
C153 Li1 C152 62.9
C149 Li1 C152 34.1
C156 Li1 C152 35.5
C248 Li1 C251 63.3
C245 Li1 C251 35.7
C252 Li1 C251 72.3
C248 Li1 C249 61.7
C245 Li1 C249 72.3
C252 Li1 C249 32.7
C251 Li1 C249 59.3
C248 Li1 C250 72.2
C245 Li1 C250 60.9
C252 Li1 C250 59.6
C251 Li1 C250 32.1
C249 Li1 C250 33.1

loop_
_geom_bond_atom_site_label_1
_geom_bond_atom_site_label_2
_geom_bond_distance
B1 C01 1.635(2)
B1 C19 1.635(3)
B1 C13 1.638(3)
B1 C07 1.641(3)
C01 C02 1.397(2)
C01 C06 1.407(2)
C02 C03 1.396(3)
C03 C04 1.386(3)
C03 C25B 1.490(8)
C03 C25A 1.503(3)
C04 C05 1.385(3)
C05 C06 1.391(2)
C05 C26 1.492(3)
C07 C12 1.402(2)
C07 C08 1.404(2)
C08 C09 1.392(3)
C09 C10 1.389(3)
C09 C27 1.499(3)
C10 C11 1.388(3)
C11 C12 1.391(3)
C11 C28 1.501(3)
C13 C18 1.399(2)
C13 C14 1.402(2)
C14 C15 1.388(3)
C15 C16 1.389(3)
C15 C29B 1.498(6)
C15 C29A 1.513(4)
C16 C17 1.390(3)
C17 C18 1.396(2)
C17 C30 1.499(3)
C19 C24 1.400(2)
C19 C20 1.410(2)
C20 C21 1.386(2)
C21 C22 1.392(2)
C21 C31B 1.487(7)
C21 C31A 1.503(3)
C22 C23 1.389(2)
C23 C24 1.399(2)
C23 C32 1.491(2)
C25A F03A 1.324(3)
C25A F01A 1.330(5)
C25A F02A 1.347(4)
C25B F03B 1.319(7)
C25B F01B 1.321(7)
C25B F02B 1.324(7)
C26 F06 1.306(2)
C26 F04 1.320(3)
C26 F05 1.329(3)
C27 F09 1.330(2)
C27 F08 1.334(3)
C27 F07 1.342(2)
C28 F12A 1.307(3)
C28 F10A 1.312(2)
C28 F11A 1.324(3)
C28 F10B 1.345(7)
C28 F11B 1.347(7)
C28 F12B 1.367(7)
C29A F15A 1.322(4)
C29A F13A 1.338(5)
C29A F14A 1.342(5)
C29B F14B 1.322(6)
C29B F13B 1.327(6)
C29B F15B 1.331(6)
C30 F16 1.314(2)
C30 F18 1.330(3)
C30 F17 1.336(3)
C31A F19A 1.314(3)
C31A F21A 1.329(3)
C31A F20A 1.342(3)
C31B F20B 1.317(7)
C31B F19B 1.318(7)
C31B F21B 1.320(7)
C32 F22 1.329(2)
C32 F24 1.334(2)
C32 F23 1.341(2)
C161 C162 1.502(6)
C161 C166 1.507(8)
C161 C114 1.581(5)
C162 C163 1.411(11)
C163 C164 1.483(9)
C164 C165 1.512(6)
C164 C115 1.580(5)
C165 C166 1.518(10)
C261 C262 1.490(8)
C261 C266 1.523(6)
C261 C214 1.579(5)
C262 C263 1.402(11)
C263 C264 1.491(6)
C264 C265 1.499(8)
C264 C215 1.576(5)
C265 C266 1.539(10)
C114 C121 1.537(4)
C114 C110 1.539(4)
C114 C115 1.589(5)
C115 C150 1.541(4)
C115 C116 1.542(4)
C214 C210 1.538(4)
C214 C221 1.541(4)
C214 C215 1.595(5)
C215 C216 1.539(4)
C215 C250 1.539(3)
C101 C103 1.3899
C101 C112 1.4525
C101 C102 1.4532
C102 C104 1.3902
C102 C106 1.453
C103 C111 1.4523
C103 C135 1.4536
C104 C105 1.4524
C104 C133 1.4526
C105 C108 1.3897
C105 C138 1.4533
C106 C107 1.3904
C106 C113 1.4521
C107 C154 1.4532
C107 C108 1.4534
C107 Li1 2.7304(12)
C108 C159 1.4532
C109 C111 1.3903
C109 C110 1.4525
C109 C120 1.4535
C110 C112 1.3905
C111 C119 1.4528
C112 C113 1.4532
C113 C116 1.3912
C116 C155 1.4518
C116 Li1 2.7440(12)
C117 C119 1.3899
C117 C118 1.4525
C117 C128 1.4534
C118 C120 1.3902
C118 C122 1.4532
C119 C127 1.4532
C120 C121 1.453
C121 C124 1.391
C122 C123 1.3896
C122 C129 1.4534
C123 C146 1.453
C123 C124 1.4533
C124 C151 1.4529
C125 C127 1.3898
C125 C136 1.4523
C125 C126 1.4528
C126 C128 1.39
C126 C130 1.4532
C127 C135 1.4532
C128 C129 1.4532
C129 C132 1.3899
C130 C131 1.3904
C130 C137 1.4524
C131 C142 1.4533
C131 C132 1.4534
C132 C147 1.4521
C133 C135 1.3898
C133 C134 1.4525
C134 C136 1.3905
C134 C138 1.453
C136 C137 1.4528
C137 C140 1.3901
C138 C139 1.3901
C139 C140 1.4532
C139 C158 1.4533
C140 C143 1.4532
C141 C144 1.3905
C141 C142 1.4524
C141 C147 1.4534
C142 C143 1.3904
C143 C157 1.4529
C144 C148 1.4526
C144 C160 1.4533
C145 C148 1.39
C145 C146 1.4526
C145 C151 1.4534
C146 C147 1.3905
C148 C152 1.4533
C149 C152 1.3898
C149 C150 1.4531
C149 C155 1.4535
C149 Li1 2.3509(12)
C150 C151 1.3897
C152 C156 1.4521
C152 Li1 2.3847(12)
C153 C156 1.3904
C153 C159 1.4523
C153 C154 1.4525
C153 Li1 2.3341(11)
C154 C155 1.3901
C154 Li1 2.2986(11)
C155 Li1 2.3068(11)
C156 C160 1.4528
C156 Li1 2.3762(11)
C157 C160 1.3905
C157 C158 1.4528
C158 C159 1.3901
C159 Li1 2.7786(12)
C201 C203 1.3908
C201 C202 1.4522
C201 C212 1.4534
C202 C204 1.3906
C202 C206 1.4531
C203 C235 1.4521
C203 C211 1.4527
C204 C233 1.4526
C204 C205 1.4534
C205 C208 1.3906
C205 C238 1.4533
C206 C207 1.3901
C206 C213 1.4533
C207 C208 1.4522
C207 C254 1.4529
C208 C259 1.4525
C209 C211 1.39
C209 C210 1.4526
C209 C220 1.4533
C210 C212 1.3898
C211 C219 1.4538
C212 C213 1.4528
C213 C216 1.3909
C216 C255 1.4525
C217 C219 1.3897
C217 C218 1.4527
C217 C228 1.4535
C218 C220 1.3897
C218 C222 1.4524
C219 C227 1.4531
C220 C221 1.4531
C221 C224 1.3899
C222 C223 1.3902
C222 C229 1.4521
C223 C246 1.4527
C223 C224 1.4529
C224 C251 1.4525
C225 C227 1.3903
C225 C226 1.4525
C225 C236 1.4531
C226 C228 1.3898
C226 C230 1.4542
C227 C235 1.4536
C228 C229 1.4529
C229 C232 1.3907
C230 C231 1.3895
C230 C237 1.4525
C231 C242 1.4528
C231 C232 1.4531
C232 C247 1.4522
C233 C235 1.3904
C233 C234 1.4527
C234 C236 1.3901
C234 C238 1.4528
C236 C237 1.4526
C237 C240 1.3909
C238 C239 1.3907
C239 C240 1.4526
C239 C258 1.4526
C240 C243 1.4525
C241 C244 1.3909
C241 C247 1.4523
C241 C242 1.4534
C242 C243 1.3903
C243 C257 1.4526
C244 C260 1.4524
C244 C248 1.4528
C244 Li1 2.5735
C245 C248 1.3909
C245 C246 1.4526
C245 C251 1.4533
C245 Li1 2.2713
C246 C247 1.3908
C246 Li1 2.6298
C248 C252 1.4534
C248 Li1 2.2398
C249 C252 1.3905
C249 C250 1.4523
C249 C255 1.4533
C249 Li1 2.5356
C250 C251 1.3901
C250 Li1 2.5651
C251 Li1 2.4413
C252 C256 1.4522
C252 Li1 2.3806
C253 C256 1.3901
C253 C254 1.4533
C253 C259 1.4536
C254 C255 1.3896
C256 C260 1.4532
C256 Li1 2.7696
C257 C260 1.391
C257 C258 1.4519
C258 C259 1.3907
